data_7159044
loop_
_publ_author_name
'Shankar, Mallepalli'
'Kumara Swamy, K. C.'

_publ_section_title
;
 Ru(II)-catalysed oxidative (4 + 2) annulation of chromene and coumarin
 carboxylic acids with alkynes/propargylic alcohols: isolation of Ru(0)
 complexes.
;
_journal_issue 1
_journal_name_full 'Organic &amp; biomolecular chemistry'
_journal_page_first 195
_journal_page_last 208
_journal_paper_doi 10.1039/d2ob01890j
_journal_volume 21
_journal_year 2022
_chemical_formula_moiety 'C36 H32 O3 Ru'
_chemical_formula_sum 'C36 H32 O3 Ru'
_chemical_formula_weight 613.72
_space_group_crystal_system monoclinic
_space_group_IT_number 14
_space_group_name_Hall '-P 2ybc'
_space_group_name_H-M_alt 'P 1 21/c 1'
_symmetry_Int_Tables_number 14
_audit_creation_date 2022-04-20
_audit_creation_method
;
Olex2 1.3-ac4
(compiled 2018.12.18 svn.r3554 for Rigaku Oxford Diffraction, GUI svn.r1)
;
_audit_update_record
;
2022-10-15 deposited with the CCDC.	2022-11-30 downloaded from the CCDC.
;
_cell_angle_alpha 90
_cell_angle_beta 104.407(2)
_cell_angle_gamma 90
_cell_formula_units_Z 4
_cell_length_a 18.2137(11)
_cell_length_b 9.1058(6)
_cell_length_c 17.3141(10)
_cell_measurement_reflns_used 9094
_cell_measurement_temperature 273(2)
_cell_measurement_theta_max 26.42
_cell_measurement_theta_min 2.55
_cell_volume 2781.2(3)
_computing_cell_refinement 'SAINT v8.37A (Bruker, 2015)'
_computing_data_reduction 'SAINT v8.37A (Bruker, 2015)'
_computing_molecular_graphics 'Olex2 (Dolomanov et al., 2009)'
_computing_publication_material 'Olex2 (Dolomanov et al., 2009)'
_computing_structure_refinement 'olex2.refine (Bourhis et al., 2015)'
_computing_structure_solution 'SHELXS-97 (Sheldrick, 2008)'
_diffrn_ambient_temperature 273.15
_diffrn_measured_fraction_theta_full 0.9973
_diffrn_measured_fraction_theta_max 0.9973
_diffrn_measurement_device_type 'Bruker APEX-II CCD'
_diffrn_measurement_method '\f and \w scans'
_diffrn_radiation_type 'Mo K\a'
_diffrn_radiation_wavelength 0.71073
_diffrn_reflns_av_R_equivalents 0.0324
_diffrn_reflns_av_unetI/netI 0.0166
_diffrn_reflns_limit_h_max 22
_diffrn_reflns_limit_h_min -22
_diffrn_reflns_limit_k_max 11
_diffrn_reflns_limit_k_min -11
_diffrn_reflns_limit_l_max 21
_diffrn_reflns_limit_l_min -21
_diffrn_reflns_number 47362
_diffrn_reflns_theta_full 24.9958
_diffrn_reflns_theta_max 25.00
_diffrn_reflns_theta_min 2.55
_diffrn_standards_number 0
_exptl_absorpt_coefficient_mu 0.600
_exptl_absorpt_correction_type none
_exptl_crystal_colour colourless
_exptl_crystal_colour_primary colourless
_exptl_crystal_density_diffrn 1.4656
_exptl_crystal_density_method 'not measured'
_exptl_crystal_description block
_exptl_crystal_F_000 1259.5385
_exptl_crystal_recrystallization_method 'Re-crystallisation from solvent'
_exptl_crystal_size_max 0.22
_exptl_crystal_size_mid 0.2
_exptl_crystal_size_min 0.18
_refine_diff_density_max 0.3386
_refine_diff_density_min -0.3567
_refine_diff_density_rms 0.0454
_refine_ls_d_res_high 0.8410
_refine_ls_d_res_low 8.0022
_refine_ls_extinction_expression Fc^*^=kFc[1+0.001xFc^2^\l^3^/sin(2\q)]^-1/4^
_refine_ls_goodness_of_fit_ref 1.0828
_refine_ls_hydrogen_treatment constr
_refine_ls_matrix_type full
_refine_ls_number_constraints 56
_refine_ls_number_parameters 364
_refine_ls_number_reflns 4886
_refine_ls_number_restraints 0
_refine_ls_restrained_S_all 1.0828
_refine_ls_R_factor_all 0.0231
_refine_ls_R_factor_gt 0.0201
_refine_ls_shift/su_max 0.0036
_refine_ls_shift/su_mean 0.0001
_refine_ls_structure_factor_coef Fsqd
_refine_ls_weighting_details 'w=1/[\s^2^(Fo^2^)+(0.0238P)^2^+1.4257P] where P=(Fo^2^+2Fc^2^)/3'
_refine_ls_weighting_scheme calc
_refine_ls_wR_factor_gt 0.0520
_refine_ls_wR_factor_ref 0.0543
_reflns_Friedel_coverage 0.0
_reflns_limit_h_max 20
_reflns_limit_h_min -21
_reflns_limit_k_max 10
_reflns_limit_k_min 0
_reflns_limit_l_max 20
_reflns_limit_l_min 0
_reflns_number_gt 4499
_reflns_number_total 4886
_reflns_threshold_expression I>=2u(I)
_cod_data_source_file d2ob01890j3.cif
_cod_data_source_block Compound6aa
_cod_depositor_comments 'Adding full bibliography for 7159040--7159044.cif.'
_cod_database_code 7159044
_olex2_refinement_description
;
1. Fixed Uiso
 At 1.2 times of:
  All C(H) groups, All C(H,H) groups
 At 1.5 times of:
  All C(H,H,H) groups
2.a Ternary CH refined with riding coordinates:
 C27(H27)
2.b Secondary CH2 refined with riding coordinates:
 C1(H1a,H1b)
2.c Me refined with riding coordinates:
 C29(H29a,H29b,H29c)
2.d Aromatic/amide H refined with riding coordinates:
 C9(H9), C8(H8), C6(H6), C16(H16), C26(H26), C20(H20), C18(H18), C7(H7),
 C17(H17), C24(H24), C23(H23), C19(H19), C25(H25), C22(H22), C31(H31), C35(H35),
  C32(H32), C34(H34)
2.e X=CH2 refined with riding coordinates:
 C14(H14a,H14b)
2.f Idealised Me refined as rotating group:
 C28(H28a,H28b,H28c), C36(H36a,H36b,H36c)
;
_olex2_submission_special_instructions 'No special instructions were received'

loop_
_space_group_symop_id
_space_group_symop_operation_xyz
1 x,y,z
2 -x,y+1/2,-z+1/2
3 -x,-y,-z
4 x,-y-1/2,z-1/2

loop_
_atom_site_label
_atom_site_type_symbol
_atom_site_fract_x
_atom_site_fract_y
_atom_site_fract_z
_atom_site_U_iso_or_equiv
_atom_site_adp_type
_atom_site_occupancy
_atom_site_refinement_flags_posn
Ru1 Ru 0.194106(8) 0.230988(15) 0.545245(8) 0.02691(7) Uani 1.000000 .
O1 O 0.08578(7) 0.54630(15) 0.54223(8) 0.0427(3) Uani 1.000000 .
O3 O 0.28706(8) 0.35528(15) 0.43864(7) 0.0376(3) Uani 1.000000 .
O2 O 0.20276(10) 0.50015(18) 0.36047(8) 0.0574(4) Uani 1.000000 .
C15 C 0.43590(10) 0.3843(2) 0.65765(10) 0.0330(4) Uani 1.000000 .
C13 C 0.35835(10) 0.3362(2) 0.65932(10) 0.0305(4) Uani 1.000000 .
C9 C 0.26294(11) 0.6162(2) 0.69188(11) 0.0357(4) Uani 1.000000 .
H9 H 0.31429(11) 0.5935(2) 0.70330(11) 0.0429(5) Uiso 1.000000 R
C12 C 0.29846(9) 0.34988(19) 0.58313(10) 0.0279(4) Uani 1.000000 .
C5 C 0.13818(10) 0.6007(2) 0.60717(11) 0.0347(4) Uani 1.000000 .
C4 C 0.21400(10) 0.55682(19) 0.62412(10) 0.0301(4) Uani 1.000000 .
C14 C 0.34336(12) 0.2856(2) 0.72575(11) 0.0445(5) Uani 1.000000 .
H14a H 0.38179(12) 0.2799(2) 0.77245(11) 0.0534(6) Uiso 1.000000 R
H14b H 0.29445(12) 0.2560(2) 0.72554(11) 0.0534(6) Uiso 1.000000 R
C8 C 0.23645(12) 0.7083(2) 0.74242(12) 0.0411(5) Uani 1.000000 .
H8 H 0.26983(12) 0.7455(2) 0.78784(12) 0.0493(6) Uiso 1.000000 R
C3 C 0.23570(9) 0.45047(18) 0.56930(10) 0.0280(4) Uani 1.000000 .
C6 C 0.11163(11) 0.6931(2) 0.65750(12) 0.0416(5) Uani 1.000000 .
H6 H 0.06077(11) 0.7198(2) 0.64535(12) 0.0499(5) Uiso 1.000000 R
C16 C 0.44789(11) 0.4891(2) 0.60403(12) 0.0433(5) Uani 1.000000 .
H16 H 0.40664(11) 0.5291(2) 0.56722(12) 0.0519(6) Uiso 1.000000 R
C26 C 0.37569(12) 0.0453(2) 0.56725(12) 0.0451(5) Uani 1.000000 .
H26 H 0.37043(12) 0.0684(2) 0.61793(12) 0.0541(6) Uiso 1.000000 R
C20 C 0.49917(11) 0.3254(3) 0.71085(13) 0.0485(5) Uani 1.000000 .
H20 H 0.49285(11) 0.2531(3) 0.74660(13) 0.0582(6) Uiso 1.000000 R
C18 C 0.58211(12) 0.4768(3) 0.65764(14) 0.0539(6) Uani 1.000000 .
H18 H 0.63085(12) 0.5071(3) 0.65755(14) 0.0647(7) Uiso 1.000000 R
C2 C 0.18589(10) 0.43965(19) 0.48903(10) 0.0314(4) Uani 1.000000 .
C21 C 0.34494(10) 0.1390(2) 0.50330(11) 0.0359(4) Uani 1.000000 .
C10 C 0.22337(11) 0.4360(2) 0.42344(11) 0.0374(4) Uani 1.000000 .
C1 C 0.11388(11) 0.5283(2) 0.47262(11) 0.0413(5) Uani 1.000000 .
H1a H 0.07560(11) 0.4798(2) 0.43149(11) 0.0496(6) Uiso 1.000000 R
H1b H 0.12325(11) 0.6243(2) 0.45269(11) 0.0496(6) Uiso 1.000000 R
C11 C 0.29717(10) 0.26729(19) 0.51093(10) 0.0305(4) Uani 1.000000 .
C7 C 0.16080(12) 0.7452(2) 0.72573(13) 0.0426(5) Uani 1.000000 .
H7 H 0.14294(12) 0.8053(2) 0.76049(13) 0.0511(6) Uiso 1.000000 R
C17 C 0.52055(13) 0.5351(3) 0.60454(14) 0.0536(6) Uani 1.000000 .
H17 H 0.52751(13) 0.6062(3) 0.56845(14) 0.0644(7) Uiso 1.000000 R
C24 C 0.42213(15) -0.1180(3) 0.48093(15) 0.0673(7) Uani 1.000000 .
H24 H 0.44694(15) -0.2040(3) 0.47332(15) 0.0807(9) Uiso 1.000000 R
C23 C 0.39336(14) -0.0262(3) 0.41846(14) 0.0613(6) Uani 1.000000 .
H23 H 0.39940(14) -0.0494(3) 0.36810(14) 0.0735(8) Uiso 1.000000 R
C19 C 0.57099(12) 0.3728(3) 0.71115(15) 0.0593(6) Uani 1.000000 .
H19 H 0.61253(12) 0.3340(3) 0.74803(15) 0.0712(8) Uiso 1.000000 R
C25 C 0.41376(14) -0.0809(3) 0.55599(14) 0.0609(6) Uani 1.000000 .
H25 H 0.43400(14) -0.1417(3) 0.59919(14) 0.0730(8) Uiso 1.000000 R
C22 C 0.35541(12) 0.1007(3) 0.42882(12) 0.0469(5) Uani 1.000000 .
H22 H 0.33651(12) 0.1617(3) 0.38533(12) 0.0563(6) Uiso 1.000000 R
C31 C 0.16938(11) 0.0783(2) 0.63791(12) 0.0401(5) Uani 1.000000 .
H31 H 0.19416(11) 0.0715(2) 0.69167(12) 0.0481(5) Uiso 1.000000 R
C35 C 0.07258(11) 0.1814(2) 0.53174(12) 0.0415(5) Uani 1.000000 .
H35 H 0.03200(11) 0.2452(2) 0.51407(12) 0.0498(5) Uiso 1.000000 R
C33 C 0.16084(13) 0.0033(2) 0.49886(13) 0.0464(5) Uani 1.000000 .
C30 C 0.10570(11) 0.1701(2) 0.61416(11) 0.0384(4) Uani 1.000000 .
C32 C 0.19626(12) -0.0036(2) 0.58152(13) 0.0446(5) Uani 1.000000 .
H32 H 0.23836(12) -0.0638(2) 0.59902(13) 0.0535(6) Uiso 1.000000 R
C34 C 0.09918(12) 0.0985(2) 0.47478(12) 0.0447(5) Uani 1.000000 .
H34 H 0.07532(12) 0.1076(2) 0.42088(12) 0.0537(6) Uiso 1.000000 R
C28 C 0.12875(14) 0.3136(3) 0.74439(13) 0.0553(6) Uani 1.000000 .
H28a H 0.1550(7) 0.2342(3) 0.7761(6) 0.0829(9) Uiso 1.000000 GR
H28b H 0.1646(6) 0.3744(15) 0.72693(13) 0.0829(9) Uiso 1.000000 GR
H28c H 0.10271(18) 0.3711(16) 0.7757(6) 0.0829(9) Uiso 1.000000 GR
C27 C 0.07197(13) 0.2522(3) 0.67256(14) 0.0512(6) Uani 1.000000 .
H27 H 0.04235(13) 0.3344(3) 0.64420(14) 0.0614(7) Uiso 1.000000 R
C36 C 0.19150(16) -0.0833(3) 0.43975(16) 0.0659(7) Uani 1.000000 .
H36a H 0.1588(6) -0.1654(12) 0.4211(9) 0.0988(11) Uiso 1.000000 GR
H36b H 0.1938(10) -0.0216(6) 0.3955(6) 0.0988(11) Uiso 1.000000 GR
H36c H 0.2414(5) -0.1182(18) 0.4650(3) 0.0988(11) Uiso 1.000000 GR
C29 C 0.01745(18) 0.1488(5) 0.7006(2) 0.1109(14) Uani 1.000000 .
H29a H -0.00467(18) 0.1993(5) 0.7380(2) 0.166(2) Uiso 1.000000 R
H29b H -0.02188(18) 0.1181(5) 0.6556(2) 0.166(2) Uiso 1.000000 R
H29c H 0.04475(18) 0.0644(5) 0.7259(2) 0.166(2) Uiso 1.000000 R

loop_
_atom_site_aniso_label
_atom_site_aniso_U_11
_atom_site_aniso_U_22
_atom_site_aniso_U_33
_atom_site_aniso_U_12
_atom_site_aniso_U_13
_atom_site_aniso_U_23
Ru1 0.03109(10) 0.02533(10) 0.02314(9) -0.00210(6) 0.00458(6) 0.00167(5)
O1 0.0317(7) 0.0460(8) 0.0448(8) 0.0027(6) -0.0010(6) -0.0070(6)
O3 0.0487(8) 0.0408(8) 0.0250(6) -0.0011(6) 0.0123(5) 0.0074(5)
O2 0.0801(11) 0.0566(10) 0.0326(8) 0.0082(8) 0.0083(7) 0.0205(7)
C15 0.0316(9) 0.0374(10) 0.0291(9) 0.0017(8) 0.0061(7) -0.0059(8)
C13 0.0307(9) 0.0341(10) 0.0256(9) 0.0031(7) 0.0049(7) -0.0015(7)
C9 0.0330(10) 0.0354(10) 0.0372(10) -0.0054(8) 0.0057(8) -0.0043(8)
C12 0.0284(9) 0.0300(9) 0.0248(8) -0.0040(7) 0.0060(7) 0.0021(7)
C5 0.0350(10) 0.0290(9) 0.0378(10) -0.0033(8) 0.0045(8) 0.0001(8)
C4 0.0325(9) 0.0249(9) 0.0322(9) -0.0036(7) 0.0066(7) 0.0010(7)
C14 0.0361(11) 0.0676(14) 0.0278(10) 0.0003(10) 0.0040(8) 0.0073(9)
C8 0.0471(12) 0.0387(11) 0.0370(10) -0.0108(9) 0.0097(9) -0.0101(8)
C3 0.0298(9) 0.0261(9) 0.0261(8) -0.0044(7) 0.0033(7) 0.0021(7)
C6 0.0380(10) 0.0368(10) 0.0514(12) 0.0020(9) 0.0137(9) -0.0012(9)
C16 0.0377(11) 0.0485(12) 0.0406(11) -0.0036(9) 0.0040(9) 0.0062(9)
C26 0.0526(12) 0.0478(12) 0.0345(10) 0.0123(10) 0.0102(9) -0.0011(9)
C20 0.0372(11) 0.0600(14) 0.0464(12) 0.0076(10) 0.0068(9) 0.0112(10)
C18 0.0353(11) 0.0646(15) 0.0638(14) -0.0089(10) 0.0161(10) -0.0142(12)
C2 0.0373(10) 0.0263(9) 0.0271(9) -0.0027(7) 0.0012(7) 0.0033(7)
C21 0.0365(10) 0.0411(11) 0.0310(9) -0.0003(8) 0.0099(8) -0.0015(8)
C10 0.0498(11) 0.0306(10) 0.0283(9) -0.0064(9) 0.0030(8) 0.0046(8)
C1 0.0437(11) 0.0357(11) 0.0374(10) 0.0038(9) -0.0035(9) 0.0039(8)
C11 0.0349(9) 0.0346(10) 0.0219(8) -0.0013(7) 0.0070(7) 0.0049(7)
C7 0.0509(12) 0.0375(11) 0.0440(11) -0.0032(9) 0.0209(10) -0.0065(9)
C17 0.0500(13) 0.0565(14) 0.0570(14) -0.0128(11) 0.0182(11) 0.0021(11)
C24 0.0732(17) 0.0662(17) 0.0625(15) 0.0294(14) 0.0169(13) -0.0126(13)
C23 0.0697(16) 0.0718(17) 0.0468(13) 0.0155(13) 0.0229(12) -0.0125(12)
C19 0.0317(11) 0.0793(18) 0.0630(15) 0.0101(11) 0.0044(10) 0.0027(13)
C25 0.0715(16) 0.0577(15) 0.0496(13) 0.0263(13) 0.0082(12) 0.0036(11)
C22 0.0537(13) 0.0548(13) 0.0351(11) 0.0070(10) 0.0167(9) -0.0007(9)
C31 0.0468(11) 0.0377(11) 0.0379(10) -0.0054(9) 0.0144(9) 0.0108(8)
C35 0.0334(10) 0.0441(11) 0.0440(11) -0.0098(9) 0.0041(8) -0.0012(9)
C33 0.0620(14) 0.0303(10) 0.0512(12) -0.0190(10) 0.0220(11) -0.0091(9)
C30 0.0352(10) 0.0400(11) 0.0411(11) -0.0086(8) 0.0118(8) 0.0014(9)
C32 0.0541(12) 0.0267(10) 0.0578(13) -0.0007(9) 0.0229(10) 0.0113(9)
C34 0.0484(12) 0.0436(12) 0.0389(11) -0.0171(10) 0.0047(9) -0.0063(9)
C28 0.0654(15) 0.0597(14) 0.0452(12) -0.0029(12) 0.0224(11) -0.0038(11)
C27 0.0436(12) 0.0629(15) 0.0503(13) 0.0014(10) 0.0177(10) -0.0032(11)
C36 0.0861(19) 0.0443(13) 0.0759(17) -0.0181(13) 0.0366(15) -0.0234(12)
C29 0.082(2) 0.157(4) 0.119(3) -0.061(2) 0.073(2) -0.060(3)

loop_
_atom_type.symbol
_atom_type.scat_dispersion_real
_atom_type.scat_dispersion_imag
_atom_type.scat_Cromer_Mann_a1
_atom_type.scat_Cromer_Mann_a2
_atom_type.scat_Cromer_Mann_a3
_atom_type.scat_Cromer_Mann_a4
_atom_type.scat_Cromer_Mann_b1
_atom_type.scat_Cromer_Mann_b2
_atom_type.scat_Cromer_Mann_b3
_atom_type.scat_Cromer_Mann_b4
_atom_type.scat_Cromer_Mann_c
_atom_type.scat_source
_atom_type.scat_dispersion_source
H 0.00000 0.00000 0.49300 0.32291 0.14019 0.04081 10.51090 26.12570 3.14236 57.79970 0.0030380000826 'International Tables Volume C Table 6.1.1.4 (pp. 500-502)' 'Henke, Gullikson and Davis, At. Data and Nucl. Data Tables, 1993, 54, 2'
C 0.00347 0.00161 2.31000 1.02000 1.58860 0.86500 20.84390 10.20750 0.56870 51.65120 0.215599998832 'International Tables Volume C Table 6.1.1.4 (pp. 500-502)' 'Henke, Gullikson and Davis, At. Data and Nucl. Data Tables, 1993, 54, 2'
O 0.01158 0.00611 3.04850 2.28680 1.54630 0.86700 13.27710 5.70110 0.32390 32.90890 0.250800013542 'International Tables Volume C Table 6.1.1.4 (pp. 500-502)' 'Henke, Gullikson and Davis, At. Data and Nucl. Data Tables, 1993, 54, 2'
Ru -1.23940 0.83517 19.26740 12.91820 4.86337 1.56756 0.80852 8.43467 24.79970 94.29280 5.37873983383 'International Tables Volume C Table 6.1.1.4 (pp. 500-502)' 'Henke, Gullikson and Davis, At. Data and Nucl. Data Tables, 1993, 54, 2'

loop_
_geom_angle_atom_site_label_1
_geom_angle_atom_site_label_2
_geom_angle_atom_site_label_3
_geom_angle
_geom_angle_site_symmetry_1
_geom_angle_site_symmetry_3
_geom_angle_publ_flag
C3 Ru1 C12 39.21(6) . . ?
C2 Ru1 C12 69.16(6) . . ?
C2 Ru1 C3 40.10(6) . . ?
C11 Ru1 C12 39.77(6) . . ?
C11 Ru1 C3 67.41(7) . . ?
C11 Ru1 C2 72.53(7) . . ?
C31 Ru1 C12 114.41(7) . . ?
C31 Ru1 C3 124.16(7) . . ?
C31 Ru1 C2 151.11(7) . . ?
C31 Ru1 C11 129.85(7) . . ?
C35 Ru1 C12 157.30(7) . . ?
C35 Ru1 C3 120.47(7) . . ?
C35 Ru1 C2 100.35(7) . . ?
C35 Ru1 C11 158.31(7) . . ?
C35 Ru1 C31 64.99(7) . . ?
C33 Ru1 C12 135.54(8) . . ?
C33 Ru1 C3 168.45(7) . . ?
C33 Ru1 C2 132.73(7) . . ?
C33 Ru1 C11 102.76(7) . . ?
C33 Ru1 C31 66.53(7) . . ?
C33 Ru1 C35 66.50(8) . . ?
C30 Ru1 C12 130.21(6) . . ?
C30 Ru1 C3 112.58(7) . . ?
C30 Ru1 C2 118.39(7) . . ?
C30 Ru1 C11 164.14(7) . . ?
C30 Ru1 C31 35.97(7) . . ?
C30 Ru1 C35 36.31(7) . . ?
C30 Ru1 C33 78.57(7) . . ?
C32 Ru1 C12 116.53(7) . . ?
C32 Ru1 C3 149.43(7) . . ?
C32 Ru1 C2 169.50(7) . . ?
C32 Ru1 C11 105.83(7) . . ?
C32 Ru1 C31 36.71(7) . . ?
C32 Ru1 C35 77.34(8) . . ?
C32 Ru1 C33 36.92(8) . . ?
C32 Ru1 C30 65.60(7) . . ?
C34 Ru1 C12 163.15(7) . . ?
C34 Ru1 C3 143.84(7) . . ?
C34 Ru1 C2 106.22(7) . . ?
C34 Ru1 C11 123.59(7) . . ?
C34 Ru1 C31 77.79(8) . . ?
C34 Ru1 C35 37.44(8) . . ?
C34 Ru1 C33 36.50(8) . . ?
C34 Ru1 C30 66.53(7) . . ?
C34 Ru1 C32 65.66(8) . . ?
C1 O1 C5 114.16(15) . . ?
C11 O3 C10 112.78(13) . . ?
C16 C15 C13 121.68(16) . . ?
C20 C15 C13 120.52(17) . . ?
C20 C15 C16 117.79(18) . . ?
C12 C13 C15 116.56(15) . . ?
C14 C13 C15 121.33(16) . . ?
C14 C13 C12 122.11(16) . . ?
C4 C9 H9 119.43(11) . . ?
C8 C9 H9 119.43(11) . . ?
C8 C9 C4 121.15(18) . . ?
C13 C12 Ru1 128.71(12) . . ?
C3 C12 Ru1 70.31(9) . . ?
C3 C12 C13 125.19(15) . . ?
C11 C12 Ru1 69.65(10) . . ?
C11 C12 C13 124.63(15) . . ?
C11 C12 C3 110.14(14) . . ?
C4 C5 O1 121.19(16) . . ?
C6 C5 O1 117.04(17) . . ?
C6 C5 C4 121.64(17) . . ?
C5 C4 C9 117.22(17) . . ?
C3 C4 C9 125.30(16) . . ?
C3 C4 C5 117.48(15) . . ?
H14a C14 C13 120.0 . . ?
H14b C14 C13 120.0 . . ?
H14b C14 H14a 120.0 . . ?
H8 C8 C9 119.89(11) . . ?
C7 C8 C9 120.23(18) . . ?
C7 C8 H8 119.89(12) . . ?
C12 C3 Ru1 70.48(9) . . ?
C4 C3 Ru1 126.78(12) . . ?
C4 C3 C12 129.76(15) . . ?
C2 C3 Ru1 69.28(9) . . ?
C2 C3 C12 113.27(15) . . ?
C2 C3 C4 116.94(15) . . ?
H6 C6 C5 120.14(11) . . ?
C7 C6 C5 119.71(19) . . ?
C7 C6 H6 120.14(12) . . ?
H16 C16 C15 119.56(11) . . ?
C17 C16 C15 120.88(19) . . ?
C17 C16 H16 119.56(13) . . ?
C21 C26 H26 119.62(11) . . ?
C25 C26 H26 119.62(13) . . ?
C25 C26 C21 120.77(19) . . ?
H20 C20 C15 119.62(12) . . ?
C19 C20 C15 120.8(2) . . ?
C19 C20 H20 119.62(14) . . ?
C17 C18 H18 120.44(14) . . ?
C19 C18 H18 120.44(13) . . ?
C19 C18 C17 119.1(2) . . ?
C3 C2 Ru1 70.62(9) . . ?
C10 C2 Ru1 109.99(12) . . ?
C10 C2 C3 116.12(16) . . ?
C1 C2 Ru1 121.67(13) . . ?
C1 C2 C3 116.66(15) . . ?
C1 C2 C10 114.73(15) . . ?
C11 C21 C26 122.55(16) . . ?
C22 C21 C26 117.37(18) . . ?
C22 C21 C11 119.87(17) . . ?
O2 C10 O3 119.96(18) . . ?
C2 C10 O3 114.05(15) . . ?
C2 C10 O2 125.97(19) . . ?
C2 C1 O1 112.32(15) . . ?
H1a C1 O1 109.14(10) . . ?
H1a C1 C2 109.14(10) . . ?
H1b C1 O1 109.14(10) . . ?
H1b C1 C2 109.14(10) . . ?
H1b C1 H1a 107.9 . . ?
O3 C11 Ru1 113.11(11) . . ?
C12 C11 Ru1 70.58(9) . . ?
C12 C11 O3 115.16(14) . . ?
C21 C11 Ru1 118.69(12) . . ?
C21 C11 O3 107.94(14) . . ?
C21 C11 C12 126.88(15) . . ?
C6 C7 C8 119.95(19) . . ?
H7 C7 C8 120.03(12) . . ?
H7 C7 C6 120.03(12) . . ?
C18 C17 C16 120.6(2) . . ?
H17 C17 C16 119.71(13) . . ?
H17 C17 C18 119.71(14) . . ?
C23 C24 H24 120.55(14) . . ?
C25 C24 H24 120.55(14) . . ?
C25 C24 C23 118.9(2) . . ?
H23 C23 C24 119.48(14) . . ?
C22 C23 C24 121.0(2) . . ?
C22 C23 H23 119.48(13) . . ?
C18 C19 C20 120.9(2) . . ?
H19 C19 C20 119.57(14) . . ?
H19 C19 C18 119.57(13) . . ?
C24 C25 C26 120.7(2) . . ?
H25 C25 C26 119.64(13) . . ?
H25 C25 C24 119.64(14) . . ?
C23 C22 C21 121.2(2) . . ?
H22 C22 C21 119.42(12) . . ?
H22 C22 C23 119.42(13) . . ?
H31 C31 Ru1 128.38(5) . . ?
C30 C31 Ru1 73.81(11) . . ?
C30 C31 H31 119.49(11) . . ?
C32 C31 Ru1 70.59(10) . . ?
C32 C31 H31 119.49(12) . . ?
C32 C31 C30 121.03(18) . . ?
H35 C35 Ru1 126.81(6) . . ?
C30 C35 Ru1 75.10(11) . . ?
C30 C35 H35 118.97(12) . . ?
C34 C35 Ru1 71.14(11) . . ?
C34 C35 H35 118.97(12) . . ?
C34 C35 C30 122.1(2) . . ?
C32 C33 Ru1 70.51(11) . . ?
C34 C33 Ru1 70.15(11) . . ?
C34 C33 C32 117.32(19) . . ?
C36 C33 Ru1 127.78(15) . . ?
C36 C33 C32 120.7(2) . . ?
C36 C33 C34 121.9(2) . . ?
C31 C30 Ru1 70.22(10) . . ?
C35 C30 Ru1 68.59(11) . . ?
C35 C30 C31 117.03(18) . . ?
C27 C30 Ru1 133.19(14) . . ?
C27 C30 C31 122.92(18) . . ?
C27 C30 C35 120.05(19) . . ?
C31 C32 Ru1 72.70(11) . . ?
C33 C32 Ru1 72.57(11) . . ?
C33 C32 C31 121.8(2) . . ?
H32 C32 Ru1 127.84(6) . . ?
H32 C32 C31 119.11(12) . . ?
H32 C32 C33 119.11(13) . . ?
C35 C34 Ru1 71.42(11) . . ?
C33 C34 Ru1 73.36(11) . . ?
C33 C34 C35 120.69(19) . . ?
H34 C34 Ru1 127.69(5) . . ?
H34 C34 C35 119.65(12) . . ?
H34 C34 C33 119.65(12) . . ?
H28b C28 H28a 109.5 . . ?
H28c C28 H28a 109.5 . . ?
H28c C28 H28b 109.5 . . ?
C27 C28 H28a 109.5 . . ?
C27 C28 H28b 109.5 . . ?
C27 C28 H28c 109.5 . . ?
C28 C27 C30 115.21(19) . . ?
H27 C27 C30 107.96(12) . . ?
H27 C27 C28 107.96(14) . . ?
C29 C27 C30 108.2(2) . . ?
C29 C27 C28 109.3(2) . . ?
C29 C27 H27 107.96(19) . . ?
H36a C36 C33 109.5 . . ?
H36b C36 C33 109.5 . . ?
H36b C36 H36a 109.5 . . ?
H36c C36 C33 109.5 . . ?
H36c C36 H36a 109.5 . . ?
H36c C36 H36b 109.5 . . ?
H29a C29 C27 109.5 . . ?
H29b C29 C27 109.5 . . ?
H29b C29 H29a 109.5 . . ?
H29c C29 C27 109.5 . . ?
H29c C29 H29a 109.5 . . ?
H29c C29 H29b 109.5 . . ?

loop_
_geom_bond_atom_site_label_1
_geom_bond_atom_site_label_2
_geom_bond_distance
_geom_bond_site_symmetry_2
_geom_bond_publ_flag
Ru1 C12 2.1435(16) . ?
Ru1 C3 2.1411(17) . ?
Ru1 C2 2.1230(17) . ?
Ru1 C11 2.1309(18) . ?
Ru1 C31 2.2516(18) . ?
Ru1 C35 2.2138(19) . ?
Ru1 C33 2.2512(19) . ?
Ru1 C30 2.2979(18) . ?
Ru1 C32 2.2243(19) . ?
Ru1 C34 2.2101(19) . ?
O1 C5 1.374(2) . ?
O1 C1 1.431(2) . ?
O3 C10 1.343(2) . ?
O3 C11 1.459(2) . ?
O2 C10 1.211(2) . ?
C15 C13 1.486(2) . ?
C15 C16 1.386(3) . ?
C15 C20 1.392(3) . ?
C13 C12 1.493(2) . ?
C13 C14 1.329(3) . ?
C9 H9 0.9300 . ?
C9 C4 1.394(2) . ?
C9 C8 1.383(3) . ?
C12 C3 1.438(2) . ?
C12 C11 1.454(2) . ?
C5 C4 1.397(3) . ?
C5 C6 1.382(3) . ?
C4 C3 1.477(2) . ?
C14 H14a 0.9300 . ?
C14 H14b 0.9300 . ?
C8 H8 0.9300 . ?
C8 C7 1.377(3) . ?
C3 C2 1.462(2) . ?
C6 H6 0.9300 . ?
C6 C7 1.377(3) . ?
C16 H16 0.9300 . ?
C16 C17 1.386(3) . ?
C26 H26 0.9300 . ?
C26 C21 1.399(3) . ?
C26 C25 1.381(3) . ?
C20 H20 0.9300 . ?
C20 C19 1.376(3) . ?
C18 H18 0.9300 . ?
C18 C17 1.368(3) . ?
C18 C19 1.375(3) . ?
C2 C10 1.464(3) . ?
C2 C1 1.506(3) . ?
C21 C11 1.482(3) . ?
C21 C22 1.394(3) . ?
C1 H1a 0.9700 . ?
C1 H1b 0.9700 . ?
C7 H7 0.9300 . ?
C17 H17 0.9300 . ?
C24 H24 0.9300 . ?
C24 C23 1.364(4) . ?
C24 C25 1.387(3) . ?
C23 H23 0.9300 . ?
C23 C22 1.381(3) . ?
C19 H19 0.9300 . ?
C25 H25 0.9300 . ?
C22 H22 0.9300 . ?
C31 H31 0.9300 . ?
C31 C30 1.405(3) . ?
C31 C32 1.410(3) . ?
C35 H35 0.9300 . ?
C35 C30 1.408(3) . ?
C35 C34 1.420(3) . ?
C33 C32 1.417(3) . ?
C33 C34 1.397(3) . ?
C33 C36 1.505(3) . ?
C30 C27 1.506(3) . ?
C32 H32 0.9300 . ?
C34 H34 0.9300 . ?
C28 H28a 0.9600 . ?
C28 H28b 0.9600 . ?
C28 H28c 0.9600 . ?
C28 C27 1.513(3) . ?
C27 H27 0.9800 . ?
C27 C29 1.532(4) . ?
C36 H36a 0.9600 . ?
C36 H36b 0.9600 . ?
C36 H36c 0.9600 . ?
C29 H29a 0.9600 . ?
C29 H29b 0.9600 . ?
C29 H29c 0.9600 . ?
